data_4321806
loop_
_publ_author_name
'Jeong-Ho Song'
'Dong-Jei Cho'
'Sang-Jin Jeon'
'Yong-Hoon Kim'
'Tae-Jeong Kim'
'Jong Hwa Jeong'

_publ_section_title
;
 Synthesis of Chiral C2-Symmetric Bisferrocenyldiamines. X-ray Crystal
 Structure of Ru(2)Cl2.2CHCl3 (2 =
 N1,N2-Bis{(R)-1-[(S)-2-(diphenylphosphino)]ferrocenylethyl}-
 N1,N2-dimethyl-1,2-ethanediamine)
;
_journal_name_full 'Inorganic Chemistry'
_journal_page_first 893
_journal_page_last 896
_journal_paper_doi 10.1021/ic980433r
_journal_volume 38
_journal_year 1999
_chemical_formula_sum 'C54 H56 Cl8 Fe2 N2 P2 Ru'
_chemical_formula_weight 1291.32
_chemical_name_systematic
; 
 ? 
;
_space_group_IT_number 19
_symmetry_cell_setting orthorhombic
_symmetry_space_group_name_Hall 'P 2ac 2ab'
_symmetry_space_group_name_H-M 'P 21 21 21'
_atom_sites_solution_hydrogens geom
_atom_sites_solution_primary direct
_atom_sites_solution_secondary difmap
_audit_creation_method SHELXL-97
_cell_angle_alpha 90.00
_cell_angle_beta 90.00
_cell_angle_gamma 90.00
_cell_formula_units_Z 4
_cell_length_a 11.7230(4)
_cell_length_b 16.5951(6)
_cell_length_c 27.8526(10)
_cell_measurement_reflns_used least-squares
_cell_measurement_temperature 293(2)
_cell_measurement_theta_max 24.74
_cell_measurement_theta_min 1.43
_cell_volume 5418.6(3)
_computing_molecular_graphics 'ORTEP II'
_computing_structure_refinement 'SHELXL-97 (Sheldrick, 1997)'
_computing_structure_solution 'SHELXS-97 (Sheldrick, 1990)'
_diffrn_ambient_temperature 293(2)
_diffrn_measured_fraction_theta_full 0.999
_diffrn_measured_fraction_theta_max 0.999
_diffrn_measurement_device_type 'Siemens Smart CCD'
_diffrn_radiation_monochromator graphite
_diffrn_radiation_source 'fine-focus sealed tube'
_diffrn_radiation_type MoK\a
_diffrn_radiation_wavelength 0.71073
_diffrn_reflns_av_R_equivalents 0.0435
_diffrn_reflns_av_sigmaI/netI 0.0441
_diffrn_reflns_limit_h_max 13
_diffrn_reflns_limit_h_min -13
_diffrn_reflns_limit_k_max 19
_diffrn_reflns_limit_k_min -11
_diffrn_reflns_limit_l_max 32
_diffrn_reflns_limit_l_min -32
_diffrn_reflns_number 25980
_diffrn_reflns_theta_full 24.74
_diffrn_reflns_theta_max 24.74
_diffrn_reflns_theta_min 1.43
_exptl_absorpt_coefficient_mu 1.296
_exptl_absorpt_correction_T_max 1.00
_exptl_absorpt_correction_T_min 0.75
_exptl_absorpt_correction_type emperical
_exptl_crystal_colour orange
_exptl_crystal_density_diffrn 1.583
_exptl_crystal_density_method 'not measured'
_exptl_crystal_description 'square rod'
_exptl_crystal_F_000 2624
_exptl_crystal_size_max 0.30
_exptl_crystal_size_mid 0.20
_exptl_crystal_size_min 0.20
_refine_diff_density_max 1.578
_refine_diff_density_min -1.074
_refine_diff_density_rms 0.110
_refine_ls_abs_structure_details 'Flack H D (1983), Acta Cryst. A39, 876-881'
_refine_ls_abs_structure_Flack 0.02(3)
_refine_ls_extinction_method none
_refine_ls_goodness_of_fit_ref 1.089
_refine_ls_hydrogen_treatment mixed
_refine_ls_matrix_type full
_refine_ls_number_parameters 318
_refine_ls_number_reflns 9236
_refine_ls_number_restraints 0
_refine_ls_restrained_S_all 1.089
_refine_ls_R_factor_all 0.0590
_refine_ls_R_factor_gt 0.0548
_refine_ls_shift/su_max 0.001
_refine_ls_shift/su_mean 0.000
_refine_ls_structure_factor_coef Fsqd
_refine_ls_weighting_details 'w=1/[\s^2^(Fo^2^)+(0.0417P)^2^+26.7014P] where P=(Fo^2^+2Fc^2^)/3'
_refine_ls_weighting_scheme calc
_refine_ls_wR_factor_gt 0.1233
_refine_ls_wR_factor_ref 0.1257
_reflns_number_gt 8742
_reflns_number_total 9236
_reflns_threshold_expression >2sigma(I)
_cod_data_source_file ic980433r.cif
_cod_data_source_block C54H56Cl8Fe2N2P2Ru
_cod_depositor_comments
;
The following automatic conversions were performed:

'_symmetry_cell_setting' tag value 'orthombic' was replaced with
'orthorhombic' value as specified in the replacement file
'/home/robertas/cod-tools/perl-scripts/inputs/replacement_values.lst'.

Automatic conversion script
Id: cif_fix_values 3143 2015-03-26 13:38:13Z robertas 

The following automatic conversions were performed:

'_refine_ls_weighting_scheme' value 'calc
w=1/[\s^2^(Fo^2^)+(0.0417P)^2^+26.7014P] where P=(Fo^2^+2Fc^2^)/3'
was changed to 'calc'. New tag '_refine_ls_weighting_details' was
created. The value of the new tag was set to
'w=1/[\s^2^(Fo^2^)+(0.0417P)^2^+26.7014P] where P=(Fo^2^+2Fc^2^)/3'.

Automatic conversion script
Id: cif_fix_values 3143 2015-03-26 13:38:13Z robertas 
;
_cod_database_code 4321806

loop_
_symmetry_equiv_pos_as_xyz
'x, y, z'
'-x+1/2, -y, z+1/2'
'-x, y+1/2, -z+1/2'
'x+1/2, -y+1/2, -z'

loop_
_atom_site_label
_atom_site_type_symbol
_atom_site_fract_x
_atom_site_fract_y
_atom_site_fract_z
_atom_site_U_iso_or_equiv
_atom_site_adp_type
_atom_site_occupancy
_atom_site_calc_flag
_atom_site_refinement_flags
_atom_site_disorder_assembly
_atom_site_disorder_group
Ru Ru -0.07995(4) -0.04867(3) -0.904243(16) 0.01431(11) Uani 1 d . . .
C1 C -0.1020(6) -0.0659(4) -0.7874(2) 0.0215(14) Uani 1 d . . .
H1 H -0.0396 -0.0278 -0.7930 0.026 Uiso 1 calc R . .
N1 N -0.1083(5) -0.1198(3) -0.83120(19) 0.0221(12) Uani 1 d . . .
C2 C -0.0066(6) -0.1745(4) -0.8302(3) 0.0260(15) Uani 1 d . . .
H2A H -0.0186 -0.2166 -0.8066 0.031 Uiso 1 calc R . .
H2B H 0.0604 -0.1440 -0.8209 0.031 Uiso 1 calc R . .
C3 C 0.0127(6) -0.2118(4) -0.8786(2) 0.0262(15) Uani 1 d . . .
H3A H 0.0693 -0.2541 -0.8757 0.031 Uiso 1 calc R . .
H3B H -0.0578 -0.2362 -0.8896 0.031 Uiso 1 calc R . .
N2 N 0.0513(4) -0.1529(3) -0.91441(18) 0.0215(12) Uani 1 d . . .
C4 C 0.0450(6) -0.1907(4) -0.9640(2) 0.0227(15) Uani 1 d . . .
H4 H -0.0357 -0.1926 -0.9732 0.027 Uiso 1 calc R . .
C5 C -0.0750(8) -0.1099(4) -0.7404(2) 0.0380(17) Uani 1 d . . .
H5A H -0.1387 -0.1430 -0.7315 0.057 Uiso 1 calc R . .
H5B H -0.0606 -0.0711 -0.7156 0.057 Uiso 1 calc R . .
H5C H -0.0088 -0.1431 -0.7448 0.057 Uiso 1 calc R . .
C6 C -0.2116(6) -0.1708(4) -0.8278(2) 0.0266(15) Uani 1 d . . .
H6A H -0.2103 -0.2106 -0.8528 0.040 Uiso 1 calc R . .
H6B H -0.2783 -0.1378 -0.8312 0.040 Uiso 1 calc R . .
H6C H -0.2131 -0.1971 -0.7971 0.040 Uiso 1 calc R . .
C7 C 0.1725(5) -0.1321(4) -0.9043(3) 0.0266(14) Uani 1 d . . .
H7A H 0.1795 -0.1138 -0.8717 0.040 Uiso 1 calc R . .
H7B H 0.1969 -0.0903 -0.9257 0.040 Uiso 1 calc R . .
H7C H 0.2194 -0.1790 -0.9088 0.040 Uiso 1 calc R . .
C8 C 0.0916(7) -0.2781(4) -0.9667(2) 0.0327(17) Uani 1 d . . .
H8A H 0.0963 -0.2946 -0.9997 0.049 Uiso 1 calc R . .
H8B H 0.0412 -0.3136 -0.9497 0.049 Uiso 1 calc R . .
H8C H 0.1661 -0.2801 -0.9525 0.049 Uiso 1 calc R . .
Fe1 Fe -0.20861(8) 0.09743(6) -0.75612(3) 0.0231(2) Uani 1 d . . .
C11 C -0.2111(3) -0.0163(2) -0.78322(15) 0.0210(13) Uiso 1 d G . .
C12 C -0.2526(4) 0.0393(3) -0.81782(12) 0.0182(12) Uiso 1 d G . .
C13 C -0.3487(4) 0.0791(3) -0.79788(15) 0.0275(15) Uiso 1 d G . .
H13 H -0.3923 0.1186 -0.8129 0.033 Uiso 1 calc R . .
C14 C -0.3667(3) 0.0481(3) -0.75096(14) 0.0286(14) Uiso 1 d G . .
H14 H -0.4241 0.0637 -0.7299 0.034 Uiso 1 calc R . .
C15 C -0.2816(4) -0.0109(3) -0.74190(12) 0.0278(15) Uiso 1 d G . .
H15 H -0.2735 -0.0407 -0.7138 0.033 Uiso 1 calc R . .
C21 C -0.0531(4) 0.1176(3) -0.72551(19) 0.044(2) Uiso 1 d G . .
H21 H 0.0043 0.0796 -0.7215 0.052 Uiso 1 calc R . .
C22 C -0.1420(5) 0.1345(3) -0.69237(15) 0.0419(19) Uiso 1 d G . .
H22 H -0.1530 0.1094 -0.6629 0.050 Uiso 1 calc R . .
C23 C -0.2112(4) 0.1964(3) -0.71217(18) 0.0383(18) Uiso 1 d G . .
H23 H -0.2754 0.2189 -0.6979 0.046 Uiso 1 calc R . .
C24 C -0.1650(5) 0.2178(3) -0.75755(17) 0.0375(18) Uiso 1 d G . .
H24 H -0.1937 0.2568 -0.7782 0.045 Uiso 1 calc R . .
C25 C -0.0673(4) 0.1691(3) -0.76579(16) 0.0365(17) Uiso 1 d G . .
H25 H -0.0208 0.1707 -0.7928 0.044 Uiso 1 calc R . .
Fe2 Fe 0.06420(10) -0.12995(6) -1.06993(3) 0.0304(2) Uani 1 d . . .
C31 C 0.1048(4) -0.1367(2) -0.99938(15) 0.0214(14) Uiso 1 d G . .
C32 C 0.0720(3) -0.0566(2) -1.01096(15) 0.0208(13) Uiso 1 d G . .
C33 C 0.1472(4) -0.0277(2) -1.04701(16) 0.0328(17) Uiso 1 d G . .
H33 H 0.1449 0.0231 -1.0611 0.039 Uiso 1 calc R . .
C34 C 0.2265(4) -0.0898(3) -1.05771(16) 0.0383(18) Uiso 1 d G . .
H34 H 0.2852 -0.0869 -1.0801 0.046 Uiso 1 calc R . .
C35 C 0.2002(4) -0.1572(2) -1.02827(17) 0.0308(16) Uiso 1 d G . .
H35 H 0.2388 -0.2062 -1.0280 0.037 Uiso 1 calc R . .
C41 C 0.0565(6) -0.1628(4) -1.1404(2) 0.070(3) Uiso 1 d G . .
H41 H 0.1137 -0.1542 -1.1630 0.084 Uiso 1 calc R . .
C42 C 0.0444(5) -0.2319(3) -1.1108(2) 0.045(2) Uiso 1 d G . .
H42 H 0.0923 -0.2765 -1.1106 0.054 Uiso 1 calc R . .
C43 C -0.0536(5) -0.2208(4) -1.0816(2) 0.049(2) Uiso 1 d G . .
H43 H -0.0812 -0.2569 -1.0589 0.059 Uiso 1 calc R . .
C44 C -0.1021(5) -0.1448(4) -1.0932(3) 0.078(3) Uiso 1 d G . .
H44 H -0.1671 -0.1225 -1.0794 0.094 Uiso 1 calc R . .
C45 C -0.0341(7) -0.1090(3) -1.1295(3) 0.084(4) Uiso 1 d G . .
H45 H -0.0466 -0.0590 -1.1437 0.101 Uiso 1 calc R . .
P1 P -0.21689(13) 0.04363(10) -0.88242(5) 0.0160(3) Uani 1 d . . .
C51 C -0.2071(3) 0.15536(18) -0.88869(16) 0.0217(13) Uiso 1 d G . .
C52 C -0.1006(3) 0.1915(2) -0.88438(17) 0.0262(15) Uiso 1 d G . .
H52 H -0.0355 0.1597 -0.8817 0.031 Uiso 1 calc R . .
C53 C -0.0914(3) 0.2750(2) -0.88399(18) 0.0372(17) Uiso 1 d G . .
H53 H -0.0201 0.2991 -0.8811 0.045 Uiso 1 calc R . .
C54 C -0.1887(4) 0.32237(18) -0.88793(19) 0.045(2) Uiso 1 d G . .
H54 H -0.1825 0.3782 -0.8877 0.055 Uiso 1 calc R . .
C55 C -0.2952(3) 0.2863(2) -0.89224(19) 0.043(2) Uiso 1 d G . .
H55 H -0.3603 0.3180 -0.8949 0.052 Uiso 1 calc R . .
C56 C -0.3044(3) 0.2028(3) -0.89263(17) 0.0343(17) Uiso 1 d G . .
H56 H -0.3756 0.1786 -0.8955 0.041 Uiso 1 calc R . .
C61 C -0.3629(3) 0.0234(2) -0.90703(14) 0.0215(13) Uiso 1 d G . .
C62 C -0.3971(3) 0.0578(2) -0.95018(14) 0.0257(14) Uiso 1 d G . .
H62 H -0.3520 0.0969 -0.9647 0.031 Uiso 1 calc R . .
C63 C -0.4987(4) 0.0338(3) -0.97157(13) 0.0363(18) Uiso 1 d G . .
H63 H -0.5216 0.0569 -1.0004 0.044 Uiso 1 calc R . .
C64 C -0.5661(3) -0.0246(3) -0.94980(16) 0.0363(17) Uiso 1 d G . .
H64 H -0.6340 -0.0407 -0.9641 0.044 Uiso 1 calc R . .
C65 C -0.5318(3) -0.0591(2) -0.90666(15) 0.0366(16) Uiso 1 d G . .
H65 H -0.5769 -0.0982 -0.8921 0.044 Uiso 1 calc R . .
C66 C -0.4302(4) -0.0351(2) -0.88527(12) 0.0309(15) Uiso 1 d G . .
H66 H -0.4073 -0.0581 -0.8564 0.037 Uiso 1 calc R . .
P2 P -0.03227(14) 0.00644(9) -0.97777(6) 0.0171(3) Uani 1 d . . .
C71 C 0.0482(3) 0.1033(2) -0.97643(17) 0.0239(14) Uiso 1 d G . .
C72 C -0.0063(3) 0.1759(2) -0.98602(17) 0.0314(16) Uiso 1 d G . .
H72 H -0.0838 0.1765 -0.9933 0.038 Uiso 1 calc R . .
C73 C 0.0549(4) 0.2476(2) -0.98475(18) 0.0385(18) Uiso 1 d G . .
H73 H 0.0184 0.2962 -0.9912 0.046 Uiso 1 calc R . .
C74 C 0.1706(4) 0.2467(2) -0.97390(19) 0.044(2) Uiso 1 d G . .
H74 H 0.2115 0.2946 -0.9730 0.052 Uiso 1 calc R . .
C75 C 0.2251(3) 0.1740(3) -0.96431(18) 0.0403(19) Uiso 1 d G . .
H75 H 0.3025 0.1734 -0.9570 0.048 Uiso 1 calc R . .
C76 C 0.1639(3) 0.1023(2) -0.96557(17) 0.0299(16) Uiso 1 d G . .
H76 H 0.2004 0.0538 -0.9592 0.036 Uiso 1 calc R . .
C81 C -0.1355(3) 0.0285(3) -1.02767(13) 0.0229(14) Uiso 1 d G . .
C82 C -0.2444(3) -0.0047(3) -1.02735(13) 0.0271(15) Uiso 1 d G . .
H82 H -0.2684 -0.0354 -1.0013 0.033 Uiso 1 calc R . .
C83 C -0.3174(3) 0.0081(3) -1.06593(16) 0.0367(17) Uiso 1 d G . .
H83 H -0.3903 -0.0141 -1.0657 0.044 Uiso 1 calc R . .
C84 C -0.2815(4) 0.0541(3) -1.10484(14) 0.0421(18) Uiso 1 d G . .
H84 H -0.3304 0.0626 -1.1306 0.051 Uiso 1 calc R . .
C85 C -0.1726(4) 0.0872(3) -1.10515(13) 0.0421(19) Uiso 1 d G . .
H85 H -0.1486 0.1179 -1.1312 0.051 Uiso 1 calc R . .
C86 C -0.0997(3) 0.0744(3) -1.06657(16) 0.0336(17) Uiso 1 d G . .
H86 H -0.0268 0.0966 -1.0668 0.040 Uiso 1 calc R . .
Cl1 Cl 0.06651(14) 0.02676(9) -0.86305(5) 0.0231(3) Uani 1 d . . .
Cl2 Cl -0.21770(13) -0.13833(9) -0.93946(5) 0.0222(3) Uani 1 d . . .
Cl1S Cl 0.2105(3) 0.23608(16) -0.83758(11) 0.0822(9) Uani 1 d . . .
Cl2S Cl 0.3783(3) 0.1124(4) -0.85395(15) 0.163(3) Uani 1 d . . .
Cl3S Cl 0.3191(4) 0.1553(2) -0.75963(12) 0.1175(15) Uani 1 d . . .
C1S C 0.2747(8) 0.1475(6) -0.8191(4) 0.056(3) Uani 1 d . . .
H1S H 0.2146 0.1064 -0.8194 0.067 Uiso 1 calc R . .
Cl4S Cl 0.2675(4) 0.9311(2) 0.22403(17) 0.1217(15) Uani 1 d . . .
Cl5S Cl 0.4001(5) 0.9363(5) 0.30839(16) 0.220(4) Uani 1 d . . .
Cl6S Cl 0.4657(4) 0.8345(3) 0.2287(4) 0.242(5) Uani 1 d . . .
C2S C 0.4057(11) 0.9206(8) 0.2471(4) 0.091(4) Uani 1 d . . .
H2S H 0.4513 0.9645 0.2336 0.109 Uiso 1 calc R . .

loop_
_atom_site_aniso_label
_atom_site_aniso_U_11
_atom_site_aniso_U_22
_atom_site_aniso_U_33
_atom_site_aniso_U_23
_atom_site_aniso_U_13
_atom_site_aniso_U_12
Ru 0.0152(2) 0.0132(2) 0.0146(2) -0.00021(19) -0.0014(2) -0.0005(2)
C1 0.026(4) 0.022(3) 0.016(3) 0.001(2) -0.003(3) -0.003(3)
N1 0.029(3) 0.014(3) 0.023(3) -0.003(2) -0.004(2) -0.001(2)
C2 0.025(4) 0.022(3) 0.031(4) 0.010(3) -0.004(3) 0.002(3)
C3 0.039(4) 0.015(3) 0.025(4) 0.009(3) 0.004(3) 0.013(3)
N2 0.020(3) 0.021(3) 0.024(3) -0.001(2) 0.002(2) 0.004(2)
C4 0.028(4) 0.020(3) 0.021(3) 0.001(3) 0.003(3) 0.007(3)
C5 0.059(5) 0.031(4) 0.024(4) 0.004(3) 0.001(4) -0.004(4)
C6 0.031(4) 0.020(3) 0.029(4) -0.001(3) 0.004(3) -0.006(3)
C7 0.019(3) 0.033(4) 0.028(3) -0.003(3) -0.001(3) 0.005(3)
C8 0.050(5) 0.018(3) 0.031(4) -0.003(3) 0.013(4) 0.009(3)
Fe1 0.0263(5) 0.0251(5) 0.0177(5) -0.0061(4) 0.0001(4) -0.0031(4)
Fe2 0.0441(6) 0.0289(5) 0.0181(5) -0.0051(4) 0.0014(5) 0.0113(5)
P1 0.0161(7) 0.0172(7) 0.0146(7) -0.0011(6) -0.0009(6) -0.0011(7)
P2 0.0180(8) 0.0169(8) 0.0164(8) -0.0013(6) -0.0001(6) 0.0026(6)
Cl1 0.0227(8) 0.0240(8) 0.0225(7) -0.0012(6) -0.0047(6) -0.0053(6)
Cl2 0.0230(8) 0.0182(7) 0.0254(8) -0.0036(6) -0.0033(6) -0.0042(6)
Cl1S 0.111(2) 0.0536(15) 0.0822(19) -0.0044(14) 0.0046(18) 0.0193(16)
Cl2S 0.073(2) 0.307(7) 0.108(3) -0.105(4) -0.034(2) 0.108(3)
Cl3S 0.183(4) 0.107(3) 0.0632(19) -0.0147(19) -0.038(2) 0.022(3)
C1S 0.047(5) 0.049(5) 0.073(6) -0.030(5) -0.017(5) 0.009(4)
Cl4S 0.113(3) 0.099(3) 0.154(4) -0.016(2) -0.068(3) -0.025(2)
Cl5S 0.155(5) 0.416(11) 0.088(3) 0.123(5) -0.033(3) -0.120(6)
Cl6S 0.091(3) 0.091(3) 0.544(15) 0.017(6) 0.037(6) -0.018(3)
C2S 0.089(9) 0.105(10) 0.080(8) 0.034(7) -0.018(7) -0.048(8)

loop_
_atom_type_symbol
_atom_type_description
_atom_type_scat_dispersion_real
_atom_type_scat_dispersion_imag
_atom_type_scat_source
Ru Ru -1.2594 0.8363 'International Tables Vol C Tables 4.2.6.8 and 6.1.1.4'
Fe Fe 0.3463 0.8444 'International Tables Vol C Tables 4.2.6.8 and 6.1.1.4'
Cl Cl 0.1484 0.1585 'International Tables Vol C Tables 4.2.6.8 and 6.1.1.4'
P P 0.1023 0.0942 'International Tables Vol C Tables 4.2.6.8 and 6.1.1.4'
N N 0.0061 0.0033 'International Tables Vol C Tables 4.2.6.8 and 6.1.1.4'
C C 0.0033 0.0016 'International Tables Vol C Tables 4.2.6.8 and 6.1.1.4'
H H 0.0000 0.0000 'International Tables Vol C Tables 4.2.6.8 and 6.1.1.4'

loop_
_geom_angle_atom_site_label_1
_geom_angle_atom_site_label_2
_geom_angle_atom_site_label_3
_geom_angle
_geom_angle_site_symmetry_1
_geom_angle_site_symmetry_3
_geom_angle_publ_flag
P1 Ru P2 98.01(6) . . ?
P1 Ru N2 170.47(13) . . ?
P2 Ru N2 91.51(13) . . ?
P1 Ru N1 90.39(13) . . ?
P2 Ru N1 171.60(13) . . ?
N2 Ru N1 80.09(18) . . ?
P1 Ru Cl2 92.93(5) . . ?
P2 Ru Cl2 92.62(6) . . ?
N2 Ru Cl2 86.25(13) . . ?
N1 Ru Cl2 87.01(13) . . ?
P1 Ru Cl1 91.46(5) . . ?
P2 Ru Cl1 92.52(6) . . ?
N2 Ru Cl1 88.46(13) . . ?
N1 Ru Cl1 87.15(13) . . ?
Cl2 Ru Cl1 172.71(6) . . ?
N1 C1 C11 109.8(5) . . ?
N1 C1 C5 114.6(5) . . ?
C11 C1 C5 111.5(5) . . ?
C6 N1 C2 107.6(5) . . ?
C6 N1 C1 109.0(5) . . ?
C2 N1 C1 107.7(5) . . ?
C6 N1 Ru 117.0(4) . . ?
C2 N1 Ru 101.8(4) . . ?
C1 N1 Ru 112.9(3) . . ?
C6 N1 N2 116.8(4) . . ?
C2 N1 N2 54.0(3) . . ?
C1 N1 N2 133.9(4) . . ?
Ru N1 N2 49.32(14) . . ?
C6 N1 P1 100.5(4) . . ?
C2 N1 P1 143.9(4) . . ?
C1 N1 P1 83.3(3) . . ?
Ru N1 P1 43.89(9) . . ?
N2 N1 P1 93.22(17) . . ?
N1 C2 C3 110.7(5) . . ?
N2 C3 C2 112.5(5) . . ?
C3 N2 C7 108.6(5) . . ?
C3 N2 C4 109.1(5) . . ?
C7 N2 C4 108.3(5) . . ?
C3 N2 Ru 102.0(4) . . ?
C7 N2 Ru 115.8(4) . . ?
C4 N2 Ru 112.6(4) . . ?
C3 N2 N1 53.9(3) . . ?
C7 N2 N1 113.7(4) . . ?
C4 N2 N1 137.8(4) . . ?
Ru N2 N1 50.58(13) . . ?
C3 N2 P2 143.0(4) . . ?
C7 N2 P2 101.4(4) . . ?
C4 N2 P2 80.3(3) . . ?
Ru N2 P2 44.00(9) . . ?
N1 N2 P2 94.58(16) . . ?
C31 C4 N2 109.0(5) . . ?
C31 C4 C8 111.2(5) . . ?
N2 C4 C8 114.4(5) . . ?
C15 Fe1 C14 40.94(8) . . ?
C15 Fe1 C11 40.91(8) . . ?
C14 Fe1 C11 68.85(11) . . ?
C15 Fe1 C22 105.01(17) . . ?
C14 Fe1 C22 114.20(18) . . ?
C11 Fe1 C22 127.59(18) . . ?
C15 Fe1 C13 68.83(11) . . ?
C14 Fe1 C13 40.88(8) . . ?
C11 Fe1 C13 68.76(10) . . ?
C22 Fe1 C13 148.57(19) . . ?
C15 Fe1 C12 68.80(10) . . ?
C14 Fe1 C12 68.78(10) . . ?
C11 Fe1 C12 40.83(8) . . ?
C22 Fe1 C12 167.50(19) . . ?
C13 Fe1 C12 40.81(8) . . ?
C15 Fe1 C21 116.15(18) . . ?
C14 Fe1 C21 148.42(19) . . ?
C11 Fe1 C21 108.70(17) . . ?
C22 Fe1 C21 40.79(10) . . ?
C13 Fe1 C21 169.86(19) . . ?
C12 Fe1 C21 131.03(18) . . ?
C15 Fe1 C23 125.94(18) . . ?
C14 Fe1 C23 105.49(17) . . ?
C11 Fe1 C23 165.00(19) . . ?
C22 Fe1 C23 40.70(10) . . ?
C13 Fe1 C23 116.70(18) . . ?
C12 Fe1 C23 151.67(19) . . ?
C21 Fe1 C23 68.39(13) . . ?
C15 Fe1 C25 151.31(19) . . ?
C14 Fe1 C25 167.70(19) . . ?
C11 Fe1 C25 119.99(17) . . ?
C22 Fe1 C25 68.33(12) . . ?
C13 Fe1 C25 131.40(18) . . ?
C12 Fe1 C25 111.55(17) . . ?
C21 Fe1 C25 40.56(9) . . ?
C23 Fe1 C25 68.07(12) . . ?
C15 Fe1 C24 165.01(19) . . ?
C14 Fe1 C24 128.15(18) . . ?
C11 Fe1 C24 153.60(18) . . ?
C22 Fe1 C24 68.23(12) . . ?
C13 Fe1 C24 109.49(17) . . ?
C12 Fe1 C24 120.35(17) . . ?
C21 Fe1 C24 68.13(12) . . ?
C23 Fe1 C24 40.42(9) . . ?
C25 Fe1 C24 40.34(9) . . ?
C12 C11 C15 108.0 . . ?
C12 C11 C1 125.9(4) . . ?
C15 C11 C1 125.8(4) . . ?
C12 C11 Fe1 69.72(17) . . ?
C15 C11 Fe1 69.39(17) . . ?
C1 C11 Fe1 121.1(4) . . ?
C11 C12 C13 108.0 . . ?
C11 C12 P1 127.5(2) . . ?
C13 C12 P1 122.8(2) . . ?
C11 C12 Fe1 69.45(17) . . ?
C13 C12 Fe1 69.52(17) . . ?
P1 C12 Fe1 138.2(2) . . ?
C12 C13 C14 108.0 . . ?
C12 C13 Fe1 69.66(17) . . ?
C14 C13 Fe1 69.38(17) . . ?
C15 C14 C13 108.0 . . ?
C15 C14 Fe1 69.49(17) . . ?
C13 C14 Fe1 69.74(17) . . ?
C14 C15 C11 108.0 . . ?
C14 C15 Fe1 69.57(17) . . ?
C11 C15 Fe1 69.70(17) . . ?
C22 C21 C25 108.0 . . ?
C22 C21 Fe1 69.4(2) . . ?
C25 C21 Fe1 70.4(2) . . ?
C21 C22 C23 108.0 . . ?
C21 C22 Fe1 69.8(2) . . ?
C23 C22 Fe1 70.2(2) . . ?
C24 C23 C22 108.0 . . ?
C24 C23 Fe1 70.3(2) . . ?
C22 C23 Fe1 69.1(2) . . ?
C23 C24 C25 108.0 . . ?
C23 C24 Fe1 69.3(2) . . ?
C25 C24 Fe1 69.6(2) . . ?
C24 C25 C21 108.0 . . ?
C24 C25 Fe1 70.0(2) . . ?
C21 C25 Fe1 69.1(2) . . ?
C35 Fe2 C31 41.07(9) . . ?
C35 Fe2 C41 121.8(2) . . ?
C31 Fe2 C41 158.4(2) . . ?
C35 Fe2 C34 40.86(9) . . ?
C31 Fe2 C34 68.76(11) . . ?
C41 Fe2 C34 106.8(2) . . ?
C35 Fe2 C32 68.74(10) . . ?
C31 Fe2 C32 40.82(8) . . ?
C41 Fe2 C32 159.0(2) . . ?
C34 Fe2 C32 68.35(11) . . ?
C35 Fe2 C45 160.9(3) . . ?
C31 Fe2 C45 158.0(3) . . ?
C41 Fe2 C45 40.62(14) . . ?
C34 Fe2 C45 127.0(2) . . ?
C32 Fe2 C45 125.0(2) . . ?
C35 Fe2 C42 102.9(2) . . ?
C31 Fe2 C42 121.3(2) . . ?
C41 Fe2 C42 40.61(12) . . ?
C34 Fe2 C42 117.8(2) . . ?
C32 Fe2 C42 160.2(2) . . ?
C45 Fe2 C42 68.12(16) . . ?
C35 Fe2 C33 68.51(11) . . ?
C31 Fe2 C33 68.49(10) . . ?
C41 Fe2 C33 122.7(2) . . ?
C34 Fe2 C33 40.51(9) . . ?
C32 Fe2 C33 40.48(8) . . ?
C45 Fe2 C33 112.1(2) . . ?
C42 Fe2 C33 154.9(2) . . ?
C35 Fe2 C44 153.6(2) . . ?
C31 Fe2 C44 121.2(2) . . ?
C41 Fe2 C44 67.99(17) . . ?
C34 Fe2 C44 165.4(2) . . ?
C32 Fe2 C44 111.4(2) . . ?
C45 Fe2 C44 40.32(13) . . ?
C42 Fe2 C44 67.76(14) . . ?
C33 Fe2 C44 129.9(2) . . ?
C35 Fe2 C43 117.0(2) . . ?
C31 Fe2 C43 105.6(2) . . ?
C41 Fe2 C43 67.97(14) . . ?
C34 Fe2 C43 152.2(2) . . ?
C32 Fe2 C43 126.1(2) . . ?
C45 Fe2 C43 67.77(16) . . ?
C42 Fe2 C43 40.30(10) . . ?
C33 Fe2 C43 164.7(2) . . ?
C44 Fe2 C43 40.12(12) . . ?
C32 C31 C35 108.0 . . ?
C32 C31 C4 125.5(4) . . ?
C35 C31 C4 126.5(4) . . ?
C32 C31 Fe2 70.40(18) . . ?
C35 C31 Fe2 69.41(18) . . ?
C4 C31 Fe2 123.9(4) . . ?
C31 C32 C33 108.0 . . ?
C31 C32 P2 126.3(3) . . ?
C33 C32 P2 124.8(3) . . ?
C31 C32 Fe2 68.78(18) . . ?
C33 C32 Fe2 70.20(18) . . ?
P2 C32 Fe2 134.9(3) . . ?
C34 C33 C32 108.0 . . ?
C34 C33 Fe2 69.22(18) . . ?
C32 C33 Fe2 69.31(17) . . ?
C35 C34 C33 108.0 . . ?
C35 C34 Fe2 68.79(18) . . ?
C33 C34 Fe2 70.28(17) . . ?
C34 C35 C31 108.0 . . ?
C34 C35 Fe2 70.35(18) . . ?
C31 C35 Fe2 69.52(17) . . ?
C42 C41 C45 108.0 . . ?
C42 C41 Fe2 70.2(3) . . ?
C45 C41 Fe2 70.1(3) . . ?
C41 C42 C43 108.0 . . ?
C41 C42 Fe2 69.2(3) . . ?
C43 C42 Fe2 70.5(3) . . ?
C42 C43 C44 108.0 . . ?
C42 C43 Fe2 69.2(3) . . ?
C44 C43 Fe2 69.9(3) . . ?
C45 C44 C43 108.0 . . ?
C45 C44 Fe2 69.1(3) . . ?
C43 C44 Fe2 70.0(3) . . ?
C44 C45 C41 108.0 . . ?
C44 C45 Fe2 70.6(3) . . ?
C41 C45 Fe2 69.3(3) . . ?
C12 P1 C51 98.3(2) . . ?
C12 P1 C61 98.2(2) . . ?
C51 P1 C61 101.55(19) . . ?
C12 P1 Ru 112.88(14) . . ?
C51 P1 Ru 126.43(15) . . ?
C61 P1 Ru 114.91(15) . . ?
C12 P1 N1 68.67(16) . . ?
C51 P1 N1 145.98(17) . . ?
C61 P1 N1 111.15(16) . . ?
Ru P1 N1 45.72(10) . . ?
C12 P1 P2 151.19(15) . . ?
C51 P1 P2 93.81(15) . . ?
C61 P1 P2 104.88(14) . . ?
Ru P1 P2 41.11(4) . . ?
N1 P1 P2 86.83(10) . . ?
C52 C51 C56 120.0 . . ?
C52 C51 P1 118.4(2) . . ?
C56 C51 P1 121.3(2) . . ?
C51 C52 C53 120.0 . . ?
C54 C53 C52 120.0 . . ?
C53 C54 C55 120.0 . . ?
C54 C55 C56 120.0 . . ?
C55 C56 C51 120.0 . . ?
C62 C61 C66 120.0 . . ?
C62 C61 P1 120.4(2) . . ?
C66 C61 P1 119.0(2) . . ?
C63 C62 C61 120.0 . . ?
C64 C63 C62 120.0 . . ?
C65 C64 C63 120.0 . . ?
C64 C65 C66 120.0 . . ?
C65 C66 C61 120.0 . . ?
C32 P2 C71 99.4(2) . . ?
C32 P2 C81 99.5(2) . . ?
C71 P2 C81 100.0(2) . . ?
C32 P2 Ru 112.18(15) . . ?
C71 P2 Ru 116.48(16) . . ?
C81 P2 Ru 125.21(15) . . ?
C32 P2 N2 67.79(16) . . ?
C71 P2 N2 121.72(17) . . ?
C81 P2 N2 137.47(17) . . ?
Ru P2 N2 44.49(9) . . ?
C32 P2 P1 152.81(15) . . ?
C71 P2 P1 98.42(15) . . ?
C81 P2 P1 97.42(15) . . ?
Ru P2 P1 40.88(4) . . ?
N2 P2 P1 85.37(10) . . ?
C72 C71 C76 120.0 . . ?
C72 C71 P2 120.7(2) . . ?
C76 C71 P2 119.3(2) . . ?
C73 C72 C71 120.0 . . ?
C72 C73 C74 120.0 . . ?
C75 C74 C73 120.0 . . ?
C74 C75 C76 120.0 . . ?
C75 C76 C71 120.0 . . ?
C82 C81 C86 120.0 . . ?
C82 C81 P2 120.7(2) . . ?
C86 C81 P2 119.2(2) . . ?
C81 C82 C83 120.0 . . ?
C84 C83 C82 120.0 . . ?
C83 C84 C85 120.0 . . ?
C84 C85 C86 120.0 . . ?
C85 C86 C81 120.0 . . ?
Cl2S C1S Cl1S 116.3(7) . . ?
Cl2S C1S Cl3S 111.3(5) . . ?
Cl1S C1S Cl3S 110.5(5) . . ?
Cl6S C2S Cl5S 116.6(8) . . ?
Cl6S C2S Cl4S 111.2(8) . . ?
Cl5S C2S Cl4S 108.2(8) . . ?

loop_
_geom_bond_atom_site_label_1
_geom_bond_atom_site_label_2
_geom_bond_distance
_geom_bond_site_symmetry_2
_geom_bond_publ_flag
Ru P1 2.3006(16) . ?
Ru P2 2.3115(16) . ?
Ru N2 2.332(5) . ?
Ru N1 2.376(5) . ?
Ru Cl2 2.4050(15) . ?
Ru Cl1 2.4148(15) . ?
C1 N1 1.515(8) . ?
C1 C11 1.525(7) . ?
C1 C5 1.530(9) . ?
N1 C6 1.480(8) . ?
N1 C2 1.499(8) . ?
N1 N2 3.029(7) . ?
N1 P1 3.318(5) . ?
C2 C3 1.500(10) . ?
C3 N2 1.467(8) . ?
N2 C7 1.490(8) . ?
N2 C4 1.519(8) . ?
N2 P2 3.326(5) . ?
C4 C31 1.505(7) . ?
C4 C8 1.551(9) . ?
Fe1 C15 2.030(5) . ?
Fe1 C14 2.031(4) . ?
Fe1 C11 2.034(4) . ?
Fe1 C22 2.035(6) . ?
Fe1 C13 2.035(4) . ?
Fe1 C12 2.037(4) . ?
Fe1 C21 2.040(5) . ?
Fe1 C23 2.048(5) . ?
Fe1 C25 2.057(5) . ?
Fe1 C24 2.062(5) . ?
C11 C12 1.4200 . ?
C11 C15 1.4200 . ?
C12 C13 1.4200 . ?
C12 P1 1.849(3) . ?
C13 C14 1.4200 . ?
C14 C15 1.4200 . ?
C21 C22 1.4200 . ?
C21 C25 1.4200 . ?
C22 C23 1.4200 . ?
C23 C24 1.4200 . ?
C24 C25 1.4200 . ?
Fe2 C35 2.023(5) . ?
Fe2 C31 2.025(4) . ?
Fe2 C41 2.040(7) . ?
Fe2 C34 2.044(5) . ?
Fe2 C32 2.046(4) . ?
Fe2 C45 2.051(8) . ?
Fe2 C42 2.052(6) . ?
Fe2 C33 2.058(5) . ?
Fe2 C44 2.069(7) . ?
Fe2 C43 2.070(6) . ?
C31 C32 1.4200 . ?
C31 C35 1.4200 . ?
C32 C33 1.4200 . ?
C32 P2 1.856(3) . ?
C33 C34 1.4200 . ?
C34 C35 1.4200 . ?
C41 C42 1.4200 . ?
C41 C45 1.4200 . ?
C42 C43 1.4200 . ?
C43 C44 1.4200 . ?
C44 C45 1.4200 . ?
P1 C51 1.866(3) . ?
P1 C61 1.874(3) . ?
P1 P2 3.481(2) . ?
C51 C52 1.3900 . ?
C51 C56 1.3900 . ?
C52 C53 1.3900 . ?
C53 C54 1.3900 . ?
C54 C55 1.3900 . ?
C55 C56 1.3900 . ?
C61 C62 1.3900 . ?
C61 C66 1.3900 . ?
C62 C63 1.3900 . ?
C63 C64 1.3900 . ?
C64 C65 1.3900 . ?
C65 C66 1.3900 . ?
P2 C71 1.863(3) . ?
P2 C81 1.879(3) . ?
C71 C72 1.3900 . ?
C71 C76 1.3900 . ?
C72 C73 1.3900 . ?
C73 C74 1.3900 . ?
C74 C75 1.3900 . ?
C75 C76 1.3900 . ?
C81 C82 1.3900 . ?
C81 C86 1.3900 . ?
C82 C83 1.3900 . ?
C83 C84 1.3900 . ?
C84 C85 1.3900 . ?
C85 C86 1.3900 . ?
Cl1S C1S 1.730(10) . ?
Cl2S C1S 1.660(10) . ?
Cl3S C1S 1.741(10) . ?
Cl4S C2S 1.752(13) . ?
Cl5S C2S 1.728(13) . ?
Cl6S C2S 1.672(16) . ?
